data_2222380
loop_
_publ_author_name
'Chanawanno, Kullapa'
'Chantrapromma, Suchada'
'Fun, Hoong-Kun'

_publ_section_title
;
 2-[(<i>E</i>)-2-(4-Chlorophenyl)ethenyl]-1-methylpyridinium
 4-methoxybenzenesulfonate
;
_journal_coeditor_code IS2428
_journal_issue 7
_journal_name_full 'Acta Crystallographica Section E'
_journal_page_first o1549
_journal_page_last o1550
_journal_paper_doi 10.1107/S1600536809021679
_journal_volume 65
_journal_year 2009
_chemical_formula_iupac 'C14 H13 Cl N +, C7 H7 O4 S -'
_chemical_formula_moiety 'C14 H13 Cl N +, C7 H7 O4 S -'
_chemical_formula_sum 'C21 H20 Cl N O4 S'
_chemical_formula_weight 417.90
_chemical_melting_point_gt 476
_chemical_melting_point_lt 477
_chemical_name_systematic
;
2-[(<i>E</i>)-2-(4-Chlorophenyl)ethenyl]-1-methylpyridinium
4-methoxybenzenesulfonate
;
_space_group_IT_number 14
_symmetry_cell_setting monoclinic
_symmetry_space_group_name_Hall '-P 2ybc'
_symmetry_space_group_name_H-M 'P 1 21/c 1'
_atom_sites_solution_hydrogens geom
_atom_sites_solution_primary direct
_atom_sites_solution_secondary difmap
_audit_creation_method SHELXL-97
_cell_angle_alpha 90.00
_cell_angle_beta 99.8420(10)
_cell_angle_gamma 90.00
_cell_formula_units_Z 8
_cell_length_a 15.2323(2)
_cell_length_b 14.2222(2)
_cell_length_c 17.9709(3)
_cell_measurement_reflns_used 13850
_cell_measurement_temperature 100(2)
_cell_measurement_theta_max 32.50
_cell_measurement_theta_min 2.16
_cell_volume 3835.86(10)
_computing_cell_refinement 'SAINT (Bruker, 2005)'
_computing_data_collection 'APEX2 (Bruker, 2005)'
_computing_data_reduction 'SAINT (Bruker, 2005)'
_computing_molecular_graphics 'SHELXTL (Sheldrick, 2008)'
_computing_publication_material
;
SHELXTL (Sheldrick, 2008) and PLATON (Spek, 2009)
;
_computing_structure_refinement 'SHELXTL (Sheldrick, 2008)'
_computing_structure_solution 'SHELXTL (Sheldrick, 2008)'
_diffrn_ambient_temperature 100
_diffrn_measured_fraction_theta_full 0.998
_diffrn_measured_fraction_theta_max 0.998
_diffrn_measurement_device_type 'Bruker APEXII CCD area-detector'
_diffrn_measurement_method '\f and \w'
_diffrn_radiation_monochromator graphite
_diffrn_radiation_source 'sealed tube'
_diffrn_radiation_type MoK\a
_diffrn_radiation_wavelength 0.71073
_diffrn_reflns_av_R_equivalents 0.0331
_diffrn_reflns_av_sigmaI/netI 0.0290
_diffrn_reflns_limit_h_max 22
_diffrn_reflns_limit_h_min -22
_diffrn_reflns_limit_k_max 19
_diffrn_reflns_limit_k_min -21
_diffrn_reflns_limit_l_max 25
_diffrn_reflns_limit_l_min -27
_diffrn_reflns_number 65482
_diffrn_reflns_theta_full 32.50
_diffrn_reflns_theta_max 32.50
_diffrn_reflns_theta_min 2.16
_diffrn_standards_number 0
_exptl_absorpt_coefficient_mu 0.337
_exptl_absorpt_correction_T_max 0.9206
_exptl_absorpt_correction_T_min 0.8487
_exptl_absorpt_correction_type multi-scan
_exptl_absorpt_process_details '(<i>SADABS</i>; Bruker, 2005)'
_exptl_crystal_colour Orange
_exptl_crystal_density_diffrn 1.447
_exptl_crystal_density_method 'not measured'
_exptl_crystal_description Block
_exptl_crystal_F_000 1744
_exptl_crystal_size_max 0.50
_exptl_crystal_size_mid 0.31
_exptl_crystal_size_min 0.25
_refine_diff_density_max 0.967
_refine_diff_density_min -0.362
_refine_ls_extinction_method none
_refine_ls_goodness_of_fit_ref 1.046
_refine_ls_hydrogen_treatment constr
_refine_ls_matrix_type full
_refine_ls_number_parameters 509
_refine_ls_number_reflns 13850
_refine_ls_number_restraints 0
_refine_ls_restrained_S_all 1.046
_refine_ls_R_factor_all 0.0569
_refine_ls_R_factor_gt 0.0432
_refine_ls_shift/su_max 0.001
_refine_ls_shift/su_mean 0.000
_refine_ls_structure_factor_coef Fsqd
_refine_ls_weighting_details 'calc w=1/[\s^2^(Fo^2^)+(0.0623P)^2^+1.6315P] where P=(Fo^2^+2Fc^2^)/3'
_refine_ls_weighting_scheme calc
_refine_ls_wR_factor_gt 0.1130
_refine_ls_wR_factor_ref 0.1239
_reflns_number_gt 11056
_reflns_number_total 13850
_reflns_threshold_expression I>2\s(I)
_cod_data_source_file is2428.cif
_cod_data_source_block I
_cod_depositor_comments
;
The following automatic conversions were performed:
'_symmetry_cell_setting' value 'Monoclinic' changed to 'monoclinic'
according to '/home/saulius/struct/CIF-dictionaries/cif_core.dic'
dictionary named 'cif_core.dic' version 2.4.1 from 2010-06-29.

Automatic conversion script
Id: cif_fix_enum 1527 2010-12-29 10:47:43Z saulius 

The following automatic conversions were performed:

'_symmetry_cell_setting' value 'Monoclinic' changed to 'monoclinic'
according to /home/saulius/struct/CIF-dictionaries/cif_core.dic
dictionary named 'cif_core.dic' version 2.4.1 from 2010-06-29.

Automatic conversion script
Id: cif_fix_values 1715 2011-07-08 13:25:40Z adriana 
;
_cod_original_sg_symbol_H-M 'P 21/c'
_cod_database_code 2222380
_cod_database_fobs_code 2222380

loop_
_symmetry_equiv_pos_as_xyz
'x, y, z'
'-x, y+1/2, -z+1/2'
'-x, -y, -z'
'x, -y-1/2, z-1/2'

loop_
_atom_site_type_symbol
_atom_site_label
_atom_site_fract_x
_atom_site_fract_y
_atom_site_fract_z
_atom_site_U_iso_or_equiv
_atom_site_adp_type
_atom_site_calc_flag
_atom_site_refinement_flags
_atom_site_occupancy
_atom_site_disorder_assembly
_atom_site_disorder_group
Cl Cl1A 0.32287(2) 0.88225(2) 0.45723(2) 0.02793(8) Uani d . 1 . .
S S1A 0.48109(2) 0.93858(2) 0.237547(19) 0.01944(7) Uani d . 1 . .
O O1A 0.23458(7) 0.61426(7) 0.18741(6) 0.0284(2) Uani d . 1 . .
O O2A 0.44566(8) 1.00518(8) 0.17884(7) 0.0341(3) Uani d . 1 . .
O O3A 0.56868(7) 0.90330(9) 0.23050(9) 0.0404(3) Uani d . 1 . .
O O4A 0.47682(7) 0.97356(8) 0.31282(6) 0.0275(2) Uani d . 1 . .
N N1A 0.39490(7) 0.25104(9) 0.56571(7) 0.0238(2) Uani d . 1 . .
C C1A 0.26165(8) 0.77407(10) 0.21133(7) 0.0209(2) Uani d . 1 . .
H H1AA 0.2012 0.7817 0.2120 0.025 Uiso calc R 1 . .
C C2A 0.31827(8) 0.85064(9) 0.22216(7) 0.0190(2) Uani d . 1 . .
H H2AA 0.2954 0.9100 0.2291 0.023 Uiso calc R 1 . .
C C3A 0.40971(8) 0.83949(9) 0.22282(7) 0.0174(2) Uani d . 1 . .
C C4A 0.44290(9) 0.75035(9) 0.21200(7) 0.0193(2) Uani d . 1 . .
H H4AA 0.5037 0.7425 0.2129 0.023 Uiso calc R 1 . .
C C5A 0.38663(9) 0.67272(9) 0.19984(7) 0.0211(2) Uani d . 1 . .
H H5AA 0.4094 0.6135 0.1921 0.025 Uiso calc R 1 . .
C C6A 0.29572(9) 0.68487(9) 0.19935(7) 0.0205(2) Uani d . 1 . .
C C7A 0.26202(13) 0.52937(11) 0.15488(9) 0.0347(4) Uani d . 1 . .
H H7AA 0.2114 0.4890 0.1408 0.052 Uiso calc R 1 . .
H H7AB 0.3058 0.4979 0.1911 0.052 Uiso calc R 1 . .
H H7AC 0.2872 0.5444 0.1109 0.052 Uiso calc R 1 . .
C C8A 0.34428(9) 0.61220(10) 0.51834(7) 0.0206(2) Uani d . 1 . .
H H8AA 0.3340 0.5758 0.5590 0.025 Uiso calc R 1 . .
C C9A 0.32870(9) 0.70814(10) 0.51876(7) 0.0212(2) Uani d . 1 . .
H H9AA 0.3075 0.7360 0.5590 0.025 Uiso calc R 1 . .
C C10A 0.34515(8) 0.76217(9) 0.45819(7) 0.0202(2) Uani d . 1 . .
C C11A 0.37708(9) 0.72212(10) 0.39728(7) 0.0214(2) Uani d . 1 . .
H H11A 0.3886 0.7593 0.3575 0.026 Uiso calc R 1 . .
C C12A 0.39139(9) 0.62607(10) 0.39716(7) 0.0210(2) Uani d . 1 . .
H H12A 0.4120 0.5987 0.3564 0.025 Uiso calc R 1 . .
C C13A 0.37542(8) 0.56894(9) 0.45724(7) 0.0187(2) Uani d . 1 . .
C C14A 0.39199(8) 0.46781(10) 0.45331(8) 0.0207(2) Uani d . 1 . .
H H14A 0.4060 0.4441 0.4086 0.025 Uiso calc R 1 . .
C C15A 0.38828(9) 0.40694(10) 0.50982(8) 0.0217(2) Uani d . 1 . .
H H15A 0.3753 0.4305 0.5550 0.026 Uiso calc R 1 . .
C C16A 0.40336(8) 0.30628(10) 0.50458(8) 0.0215(2) Uani d . 1 . .
C C17A 0.42550(9) 0.26255(11) 0.44091(9) 0.0264(3) Uani d . 1 . .
H H17A 0.4318 0.2986 0.3989 0.032 Uiso calc R 1 . .
C C18A 0.43828(10) 0.16620(11) 0.43922(11) 0.0317(3) Uani d . 1 . .
H H18A 0.4520 0.1374 0.3962 0.038 Uiso calc R 1 . .
C C19A 0.43033(10) 0.11325(11) 0.50268(11) 0.0342(4) Uani d . 1 . .
H H19A 0.4394 0.0486 0.5028 0.041 Uiso calc R 1 . .
C C20A 0.40912(10) 0.15698(11) 0.56505(10) 0.0307(3) Uani d . 1 . .
H H20A 0.4044 0.1216 0.6077 0.037 Uiso calc R 1 . .
C C21A 0.36931(11) 0.29182(11) 0.63493(9) 0.0294(3) Uani d . 1 . .
H H21A 0.3692 0.2433 0.6720 0.044 Uiso calc R 1 . .
H H21B 0.3108 0.3188 0.6228 0.044 Uiso calc R 1 . .
H H21C 0.4113 0.3397 0.6547 0.044 Uiso calc R 1 . .
Cl Cl1B 0.17518(2) 1.38107(3) 0.00463(2) 0.02803(8) Uani d . 1 . .
S S1B 1.00942(2) 0.95490(2) 0.246406(19) 0.01974(7) Uani d . 1 . .
O O1B 0.71704(7) 0.67561(7) 0.20958(6) 0.0260(2) Uani d . 1 . .
O O2B 0.98081(7) 1.02649(8) 0.18966(7) 0.0305(2) Uani d . 1 . .
O O3B 1.09004(7) 0.90609(8) 0.23490(8) 0.0344(3) Uani d . 1 . .
O O4B 1.01406(8) 0.98951(8) 0.32302(6) 0.0303(2) Uani d . 1 . .
N N1B 0.10047(8) 0.74523(10) -0.05082(8) 0.0319(3) Uani d . 1 . .
C C1B 0.76794(8) 0.83076(9) 0.22112(7) 0.0200(2) Uani d . 1 . .
H H1BA 0.7091 0.8498 0.2189 0.024 Uiso calc R 1 . .
C C2B 0.83556(8) 0.89695(9) 0.22830(7) 0.0191(2) Uani d . 1 . .
H H2BA 0.8219 0.9606 0.2298 0.023 Uiso calc R 1 . .
C C3B 0.92421(8) 0.86844(9) 0.23329(7) 0.0171(2) Uani d . 1 . .
C C4B 0.94376(8) 0.77349(9) 0.22876(7) 0.0186(2) Uani d . 1 . .
H H4BA 1.0027 0.7546 0.2316 0.022 Uiso calc R 1 . .
C C5B 0.87619(9) 0.70594(9) 0.22008(7) 0.0189(2) Uani d . 1 . .
H H5BA 0.8896 0.6425 0.2163 0.023 Uiso calc R 1 . .
C C6B 0.78849(8) 0.73524(9) 0.21724(7) 0.0190(2) Uani d . 1 . .
C C7B 0.73447(11) 0.57794(11) 0.19885(11) 0.0347(4) Uani d . 1 . .
H H7BA 0.6797 0.5432 0.1939 0.052 Uiso calc R 1 . .
H H7BB 0.7754 0.5549 0.2416 0.052 Uiso calc R 1 . .
H H7BC 0.7600 0.5703 0.1539 0.052 Uiso calc R 1 . .
C C8B 0.15924(9) 1.10411(10) -0.02634(7) 0.0228(3) Uani d . 1 . .
H H8BA 0.1699 1.0617 -0.0632 0.027 Uiso calc R 1 . .
C C9B 0.17369(9) 1.19907(10) -0.03607(7) 0.0230(3) Uani d . 1 . .
H H9BA 0.1943 1.2203 -0.0789 0.028 Uiso calc R 1 . .
C C10B 0.15711(8) 1.26222(10) 0.01867(7) 0.0202(2) Uani d . 1 . .
C C11B 0.12748(9) 1.23201(10) 0.08390(7) 0.0211(2) Uani d . 1 . .
H H11B 0.1170 1.2750 0.1204 0.025 Uiso calc R 1 . .
C C12B 0.11402(8) 1.13654(10) 0.09326(7) 0.0203(2) Uani d . 1 . .
H H12B 0.0948 1.1156 0.1368 0.024 Uiso calc R 1 . .
C C13B 0.12876(8) 1.07074(9) 0.03831(7) 0.0189(2) Uani d . 1 . .
C C14B 0.11282(8) 0.97080(10) 0.05008(7) 0.0207(2) Uani d . 1 . .
H H14B 0.1086 0.9508 0.0986 0.025 Uiso calc R 1 . .
C C15B 0.10399(9) 0.90638(10) -0.00546(8) 0.0234(3) Uani d . 1 . .
H H15B 0.1067 0.9267 -0.0542 0.028 Uiso calc R 1 . .
C C16B 0.09044(9) 0.80646(10) 0.00640(9) 0.0248(3) Uani d . 1 . .
C C17B 0.06762(9) 0.76977(10) 0.07236(9) 0.0273(3) Uani d . 1 . .
H H17B 0.0596 0.8104 0.1112 0.033 Uiso calc R 1 . .
C C18B 0.05662(10) 0.67402(11) 0.08135(12) 0.0353(4) Uani d . 1 . .
H H18B 0.0423 0.6501 0.1260 0.042 Uiso calc R 1 . .
C C19B 0.06737(11) 0.61438(12) 0.02235(13) 0.0424(5) Uani d . 1 . .
H H19B 0.0605 0.5498 0.0272 0.051 Uiso calc R 1 . .
C C20B 0.08801(11) 0.65085(13) -0.04276(12) 0.0426(5) Uani d . 1 . .
H H20B 0.0937 0.6106 -0.0825 0.051 Uiso calc R 1 . .
C C21B 0.12482(12) 0.77952(14) -0.12228(9) 0.0411(4) Uani d . 1 . .
H H21D 0.0800 0.8224 -0.1462 0.062 Uiso calc R 1 . .
H H21E 0.1290 0.7272 -0.1553 0.062 Uiso calc R 1 . .
H H21F 0.1812 0.8112 -0.1118 0.062 Uiso calc R 1 . .

loop_
_atom_site_aniso_label
_atom_site_aniso_U_11
_atom_site_aniso_U_22
_atom_site_aniso_U_33
_atom_site_aniso_U_12
_atom_site_aniso_U_13
_atom_site_aniso_U_23
Cl1A 0.03154(17) 0.01948(15) 0.03326(18) 0.00150(12) 0.00692(13) -0.00094(13)
S1A 0.01734(13) 0.01703(14) 0.02512(15) 0.00031(10) 0.00697(11) 0.00271(11)
O1A 0.0329(5) 0.0219(5) 0.0302(5) -0.0082(4) 0.0051(4) -0.0025(4)
O2A 0.0464(7) 0.0225(5) 0.0301(6) -0.0095(5) -0.0029(5) 0.0093(4)
O3A 0.0186(5) 0.0319(6) 0.0749(9) -0.0011(4) 0.0198(5) -0.0077(6)
O4A 0.0284(5) 0.0306(6) 0.0236(5) -0.0073(4) 0.0045(4) -0.0025(4)
N1A 0.0178(5) 0.0243(6) 0.0276(6) -0.0037(4) -0.0006(4) 0.0044(5)
C1A 0.0183(5) 0.0230(6) 0.0217(6) 0.0006(4) 0.0045(4) -0.0004(5)
C2A 0.0186(5) 0.0172(5) 0.0218(6) 0.0040(4) 0.0052(4) 0.0001(5)
C3A 0.0187(5) 0.0144(5) 0.0202(5) 0.0023(4) 0.0066(4) 0.0025(4)
C4A 0.0219(5) 0.0172(6) 0.0203(6) 0.0053(4) 0.0078(4) 0.0035(4)
C5A 0.0283(6) 0.0158(6) 0.0205(6) 0.0042(4) 0.0077(5) 0.0026(5)
C6A 0.0262(6) 0.0183(6) 0.0174(5) -0.0027(4) 0.0044(4) 0.0013(4)
C7A 0.0586(11) 0.0199(7) 0.0273(7) -0.0119(7) 0.0122(7) -0.0014(6)
C8A 0.0213(5) 0.0239(6) 0.0171(5) -0.0003(4) 0.0047(4) 0.0012(5)
C9A 0.0228(6) 0.0238(6) 0.0170(5) -0.0005(5) 0.0036(4) -0.0025(5)
C10A 0.0194(5) 0.0192(6) 0.0209(6) -0.0007(4) 0.0007(4) -0.0012(5)
C11A 0.0207(5) 0.0253(6) 0.0182(6) -0.0007(5) 0.0036(4) 0.0028(5)
C12A 0.0212(6) 0.0245(6) 0.0181(5) 0.0029(5) 0.0059(4) 0.0017(5)
C13A 0.0166(5) 0.0211(6) 0.0182(5) 0.0011(4) 0.0027(4) -0.0003(4)
C14A 0.0199(5) 0.0214(6) 0.0213(6) 0.0010(4) 0.0044(4) -0.0005(5)
C15A 0.0227(6) 0.0200(6) 0.0218(6) -0.0002(4) 0.0022(5) -0.0003(5)
C16A 0.0164(5) 0.0208(6) 0.0261(6) -0.0006(4) 0.0008(4) 0.0026(5)
C17A 0.0230(6) 0.0253(7) 0.0311(7) 0.0017(5) 0.0056(5) -0.0006(6)
C18A 0.0221(6) 0.0251(7) 0.0480(9) 0.0013(5) 0.0062(6) -0.0055(7)
C19A 0.0225(6) 0.0199(7) 0.0596(11) -0.0001(5) 0.0053(7) 0.0023(7)
C20A 0.0217(6) 0.0231(7) 0.0451(9) -0.0039(5) -0.0003(6) 0.0103(6)
C21A 0.0321(7) 0.0303(8) 0.0249(7) -0.0098(6) 0.0025(5) 0.0035(6)
Cl1B 0.02942(16) 0.02355(16) 0.03146(18) -0.00345(12) 0.00619(13) 0.00262(13)
S1B 0.01986(14) 0.01587(14) 0.02444(15) -0.00113(10) 0.00647(11) 0.00002(11)
O1B 0.0241(5) 0.0227(5) 0.0314(5) -0.0071(4) 0.0049(4) 0.0022(4)
O2B 0.0322(5) 0.0251(5) 0.0344(6) -0.0063(4) 0.0062(4) 0.0114(4)
O3B 0.0189(5) 0.0264(5) 0.0592(8) -0.0017(4) 0.0099(5) -0.0102(5)
O4B 0.0396(6) 0.0262(5) 0.0251(5) -0.0083(4) 0.0055(4) -0.0046(4)
N1B 0.0229(6) 0.0323(7) 0.0362(7) 0.0093(5) -0.0073(5) -0.0167(6)
C1B 0.0185(5) 0.0213(6) 0.0213(6) 0.0016(4) 0.0068(4) 0.0015(5)
C2B 0.0209(5) 0.0167(6) 0.0210(6) 0.0027(4) 0.0075(4) 0.0014(4)
C3B 0.0188(5) 0.0154(5) 0.0177(5) -0.0001(4) 0.0050(4) 0.0016(4)
C4B 0.0195(5) 0.0162(5) 0.0200(5) 0.0024(4) 0.0032(4) 0.0022(4)
C5B 0.0240(6) 0.0143(5) 0.0183(5) 0.0008(4) 0.0033(4) 0.0035(4)
C6B 0.0219(5) 0.0186(6) 0.0170(5) -0.0030(4) 0.0050(4) 0.0030(4)
C7B 0.0352(8) 0.0188(7) 0.0470(9) -0.0083(6) -0.0021(7) 0.0091(6)
C8B 0.0244(6) 0.0281(7) 0.0165(5) 0.0037(5) 0.0057(4) -0.0018(5)
C9B 0.0233(6) 0.0296(7) 0.0169(5) 0.0026(5) 0.0059(4) 0.0033(5)
C10B 0.0173(5) 0.0224(6) 0.0203(6) -0.0005(4) 0.0017(4) 0.0013(5)
C11B 0.0207(5) 0.0251(6) 0.0178(5) -0.0022(5) 0.0043(4) -0.0040(5)
C12B 0.0204(5) 0.0248(6) 0.0164(5) -0.0039(5) 0.0051(4) -0.0034(5)
C13B 0.0168(5) 0.0226(6) 0.0172(5) -0.0002(4) 0.0026(4) -0.0027(5)
C14B 0.0191(5) 0.0229(6) 0.0200(6) 0.0007(4) 0.0029(4) -0.0032(5)
C15B 0.0217(6) 0.0250(6) 0.0229(6) 0.0020(5) 0.0023(5) -0.0057(5)
C16B 0.0159(5) 0.0244(7) 0.0316(7) 0.0030(4) -0.0031(5) -0.0114(5)
C17B 0.0205(6) 0.0213(6) 0.0385(8) 0.0000(5) 0.0004(5) -0.0066(6)
C18B 0.0226(6) 0.0223(7) 0.0585(11) 0.0001(5) -0.0003(7) -0.0022(7)
C19B 0.0253(7) 0.0207(7) 0.0758(14) 0.0020(5) -0.0066(8) -0.0130(8)
C20B 0.0277(7) 0.0317(8) 0.0610(12) 0.0110(6) -0.0129(7) -0.0255(8)
C21B 0.0395(9) 0.0514(11) 0.0283(8) 0.0218(8) -0.0058(6) -0.0163(7)

loop_
_atom_type_symbol
_atom_type_description
_atom_type_scat_dispersion_real
_atom_type_scat_dispersion_imag
_atom_type_scat_source
C C 0.0033 0.0016 'International Tables Vol C Tables 4.2.6.8 and 6.1.1.4'
H H 0.0000 0.0000 'International Tables Vol C Tables 4.2.6.8 and 6.1.1.4'
N N 0.0061 0.0033 'International Tables Vol C Tables 4.2.6.8 and 6.1.1.4'
O O 0.0106 0.0060 'International Tables Vol C Tables 4.2.6.8 and 6.1.1.4'
S S 0.1246 0.1234 'International Tables Vol C Tables 4.2.6.8 and 6.1.1.4'
Cl Cl 0.1484 0.1585 'International Tables Vol C Tables 4.2.6.8 and 6.1.1.4'

loop_
_geom_angle_atom_site_label_1
_geom_angle_atom_site_label_2
_geom_angle_atom_site_label_3
_geom_angle_site_symmetry_1
_geom_angle_site_symmetry_3
_geom_angle
_geom_angle_publ_flag
O3A S1A O2A . . 113.28(8) ?
O3A S1A O4A . . 112.81(8) ?
O2A S1A O4A . . 112.52(7) ?
O3A S1A C3A . . 105.18(6) ?
O2A S1A C3A . . 105.55(6) ?
O4A S1A C3A . . 106.70(6) ?
C6A O1A C7A . . 116.49(12) ?
C20A N1A C16A . . 121.34(13) ?
C20A N1A C21A . . 117.29(13) ?
C16A N1A C21A . . 121.37(12) ?
C2A C1A C6A . . 119.76(12) ?
C2A C1A H1AA . . 120.1 ?
C6A C1A H1AA . . 120.1 ?
C1A C2A C3A . . 120.53(12) ?
C1A C2A H2AA . . 119.7 ?
C3A C2A H2AA . . 119.7 ?
C4A C3A C2A . . 119.14(12) ?
C4A C3A S1A . . 121.17(9) ?
C2A C3A S1A . . 119.69(9) ?
C3A C4A C5A . . 121.08(12) ?
C3A C4A H4AA . . 119.5 ?
C5A C4A H4AA . . 119.5 ?
C4A C5A C6A . . 119.14(12) ?
C4A C5A H5AA . . 120.4 ?
C6A C5A H5AA . . 120.4 ?
O1A C6A C5A . . 124.16(12) ?
O1A C6A C1A . . 115.51(12) ?
C5A C6A C1A . . 120.32(12) ?
O1A C7A H7AA . . 109.5 ?
O1A C7A H7AB . . 109.5 ?
H7AA C7A H7AB . . 109.5 ?
O1A C7A H7AC . . 109.5 ?
H7AA C7A H7AC . . 109.5 ?
H7AB C7A H7AC . . 109.5 ?
C9A C8A C13A . . 120.99(12) ?
C9A C8A H8AA . . 119.5 ?
C13A C8A H8AA . . 119.5 ?
C8A C9A C10A . . 119.10(12) ?
C8A C9A H9AA . . 120.5 ?
C10A C9A H9AA . . 120.5 ?
C9A C10A C11A . . 121.55(13) ?
C9A C10A Cl1A . . 119.29(10) ?
C11A C10A Cl1A . . 119.15(10) ?
C12A C11A C10A . . 118.76(12) ?
C12A C11A H11A . . 120.6 ?
C10A C11A H11A . . 120.6 ?
C11A C12A C13A . . 121.45(12) ?
C11A C12A H12A . . 119.3 ?
C13A C12A H12A . . 119.3 ?
C12A C13A C8A . . 118.14(12) ?
C12A C13A C14A . . 118.49(11) ?
C8A C13A C14A . . 123.37(12) ?
C15A C14A C13A . . 124.53(12) ?
C15A C14A H14A . . 117.7 ?
C13A C14A H14A . . 117.7 ?
C14A C15A C16A . . 123.89(13) ?
C14A C15A H15A . . 118.1 ?
C16A C15A H15A . . 118.1 ?
N1A C16A C17A . . 118.05(13) ?
N1A C16A C15A . . 118.24(12) ?
C17A C16A C15A . . 123.72(13) ?
C18A C17A C16A . . 120.94(15) ?
C18A C17A H17A . . 119.5 ?
C16A C17A H17A . . 119.5 ?
C17A C18A C19A . . 119.08(16) ?
C17A C18A H18A . . 120.5 ?
C19A C18A H18A . . 120.5 ?
C20A C19A C18A . . 119.48(15) ?
C20A C19A H19A . . 120.3 ?
C18A C19A H19A . . 120.3 ?
N1A C20A C19A . . 121.09(15) ?
N1A C20A H20A . . 119.5 ?
C19A C20A H20A . . 119.5 ?
N1A C21A H21A . . 109.5 ?
N1A C21A H21B . . 109.5 ?
H21A C21A H21B . . 109.5 ?
N1A C21A H21C . . 109.5 ?
H21A C21A H21C . . 109.5 ?
H21B C21A H21C . . 109.5 ?
O4B S1B O2B . . 112.80(7) ?
O4B S1B O3B . . 113.00(7) ?
O2B S1B O3B . . 113.16(7) ?
O4B S1B C3B . . 106.07(6) ?
O2B S1B C3B . . 105.50(6) ?
O3B S1B C3B . . 105.45(6) ?
C6B O1B C7B . . 116.86(11) ?
C20B N1B C16B . . 120.48(16) ?
C20B N1B C21B . . 118.41(15) ?
C16B N1B C21B . . 121.11(15) ?
C2B C1B C6B . . 119.71(11) ?
C2B C1B H1BA . . 120.1 ?
C6B C1B H1BA . . 120.1 ?
C1B C2B C3B . . 120.24(12) ?
C1B C2B H2BA . . 119.9 ?
C3B C2B H2BA . . 119.9 ?
C4B C3B C2B . . 119.53(11) ?
C4B C3B S1B . . 121.50(9) ?
C2B C3B S1B . . 118.96(10) ?
C3B C4B C5B . . 120.94(11) ?
C3B C4B H4BA . . 119.5 ?
C5B C4B H4BA . . 119.5 ?
C6B C5B C4B . . 118.84(12) ?
C6B C5B H5BA . . 120.6 ?
C4B C5B H5BA . . 120.6 ?
O1B C6B C5B . . 124.06(12) ?
O1B C6B C1B . . 115.23(11) ?
C5B C6B C1B . . 120.70(12) ?
O1B C7B H7BA . . 109.5 ?
O1B C7B H7BB . . 109.5 ?
H7BA C7B H7BB . . 109.5 ?
O1B C7B H7BC . . 109.5 ?
H7BA C7B H7BC . . 109.5 ?
H7BB C7B H7BC . . 109.5 ?
C9B C8B C13B . . 121.06(12) ?
C9B C8B H8BA . . 119.5 ?
C13B C8B H8BA . . 119.5 ?
C8B C9B C10B . . 119.36(12) ?
C8B C9B H9BA . . 120.3 ?
C10B C9B H9BA . . 120.3 ?
C9B C10B C11B . . 121.42(13) ?
C9B C10B Cl1B . . 118.32(10) ?
C11B C10B Cl1B . . 120.26(11) ?
C12B C11B C10B . . 118.64(12) ?
C12B C11B H11B . . 120.7 ?
C10B C11B H11B . . 120.7 ?
C11B C12B C13B . . 121.42(12) ?
C11B C12B H12B . . 119.3 ?
C13B C12B H12B . . 119.3 ?
C8B C13B C12B . . 118.10(12) ?
C8B C13B C14B . . 122.27(12) ?
C12B C13B C14B . . 119.63(11) ?
C15B C14B C13B . . 123.55(13) ?
C15B C14B H14B . . 118.2 ?
C13B C14B H14B . . 118.2 ?
C14B C15B C16B . . 123.70(14) ?
C14B C15B H15B . . 118.1 ?
C16B C15B H15B . . 118.1 ?
N1B C16B C17B . . 118.35(14) ?
N1B C16B C15B . . 118.13(14) ?
C17B C16B C15B . . 123.52(13) ?
C18B C17B C16B . . 121.37(15) ?
C18B C17B H17B . . 119.3 ?
C16B C17B H17B . . 119.3 ?
C17B C18B C19B . . 118.62(18) ?
C17B C18B H18B . . 120.7 ?
C19B C18B H18B . . 120.7 ?
C20B C19B C18B . . 119.79(16) ?
C20B C19B H19B . . 120.1 ?
C18B C19B H19B . . 120.1 ?
C19B C20B N1B . . 121.37(16) ?
C19B C20B H20B . . 119.3 ?
N1B C20B H20B . . 119.3 ?
N1B C21B H21D . . 109.5 ?
N1B C21B H21E . . 109.5 ?
H21D C21B H21E . . 109.5 ?
N1B C21B H21F . . 109.5 ?
H21D C21B H21F . . 109.5 ?
H21E C21B H21F . . 109.5 ?

loop_
_geom_bond_atom_site_label_1
_geom_bond_atom_site_label_2
_geom_bond_site_symmetry_2
_geom_bond_distance
_geom_bond_publ_flag
Cl1A C10A . 1.7406(14) ?
S1A O3A . 1.4512(11) ?
S1A O2A . 1.4515(11) ?
S1A O4A . 1.4531(11) ?
S1A C3A . 1.7720(13) ?
O1A C6A . 1.3614(16) ?
O1A C7A . 1.434(2) ?
N1A C20A . 1.356(2) ?
N1A C16A . 1.3744(18) ?
N1A C21A . 1.484(2) ?
C1A C2A . 1.3821(19) ?
C1A C6A . 1.4011(19) ?
C1A H1AA . 0.9300 ?
C2A C3A . 1.3998(16) ?
C2A H2AA . 0.9300 ?
C3A C4A . 1.3908(17) ?
C4A C5A . 1.3918(19) ?
C4A H4AA . 0.9300 ?
C5A C6A . 1.3941(19) ?
C5A H5AA . 0.9300 ?
C7A H7AA . 0.9600 ?
C7A H7AB . 0.9600 ?
C7A H7AC . 0.9600 ?
C8A C9A . 1.3853(19) ?
C8A C13A . 1.4096(18) ?
C8A H8AA . 0.9300 ?
C9A C10A . 1.3899(18) ?
C9A H9AA . 0.9300 ?
C10A C11A . 1.3932(18) ?
C11A C12A . 1.383(2) ?
C11A H11A . 0.9300 ?
C12A C13A . 1.4052(18) ?
C12A H12A . 0.9300 ?
C13A C14A . 1.4642(19) ?
C14A C15A . 1.3429(19) ?
C14A H14A . 0.9300 ?
C15A C16A . 1.4556(19) ?
C15A H15A . 0.9300 ?
C16A C17A . 1.393(2) ?
C17A C18A . 1.385(2) ?
C17A H17A . 0.9300 ?
C18A C19A . 1.389(3) ?
C18A H18A . 0.9300 ?
C19A C20A . 1.368(3) ?
C19A H19A . 0.9300 ?
C20A H20A . 0.9300 ?
C21A H21A . 0.9600 ?
C21A H21B . 0.9600 ?
C21A H21C . 0.9600 ?
Cl1B C10B . 1.7378(14) ?
S1B O4B . 1.4526(11) ?
S1B O2B . 1.4542(11) ?
S1B O3B . 1.4558(11) ?
S1B C3B . 1.7742(13) ?
O1B C6B . 1.3680(15) ?
O1B C7B . 1.4334(19) ?
N1B C20B . 1.367(2) ?
N1B C16B . 1.3758(18) ?
N1B C21B . 1.479(2) ?
C1B C2B . 1.3851(18) ?
C1B C6B . 1.3985(18) ?
C1B H1BA . 0.9300 ?
C2B C3B . 1.3980(17) ?
C2B H2BA . 0.9300 ?
C3B C4B . 1.3882(17) ?
C4B C5B . 1.3970(18) ?
C4B H4BA . 0.9300 ?
C5B C6B . 1.3919(18) ?
C5B H5BA . 0.9300 ?
C7B H7BA . 0.9600 ?
C7B H7BB . 0.9600 ?
C7B H7BC . 0.9600 ?
C8B C9B . 1.384(2) ?
C8B C13B . 1.4053(18) ?
C8B H8BA . 0.9300 ?
C9B C10B . 1.3867(19) ?
C9B H9BA . 0.9300 ?
C10B C11B . 1.3940(18) ?
C11B C12B . 1.3878(19) ?
C11B H11B . 0.9300 ?
C12B C13B . 1.4061(18) ?
C12B H12B . 0.9300 ?
C13B C14B . 1.4635(19) ?
C14B C15B . 1.3445(19) ?
C14B H14B . 0.9300 ?
C15B C16B . 1.457(2) ?
C15B H15B . 0.9300 ?
C16B C17B . 1.393(2) ?
C17B C18B . 1.385(2) ?
C17B H17B . 0.9300 ?
C18B C19B . 1.389(3) ?
C18B H18B . 0.9300 ?
C19B C20B . 1.365(3) ?
C19B H19B . 0.9300 ?
C20B H20B . 0.9300 ?
C21B H21D . 0.9600 ?
C21B H21E . 0.9600 ?
C21B H21F . 0.9600 ?

loop_
_geom_hbond_atom_site_label_D
_geom_hbond_atom_site_label_H
_geom_hbond_atom_site_label_A
_geom_hbond_site_symmetry_A
_geom_hbond_distance_DH
_geom_hbond_distance_HA
_geom_hbond_distance_DA
_geom_hbond_angle_DHA
_geom_hbond_publ_flag
C1A H1AA O3B 1_455 0.93 2.53 3.3040(17) 141 y
C7A H7AB O3A 2_645 0.96 2.56 3.506(2) 171 y
C1B H1BA O3A 1_555 0.93 2.31 3.2373(17) 172 y
C12B H12B O2B 1_455 0.93 2.47 3.2817(17) 146 y
C7B H7BA O4A 2_645 0.96 2.57 3.518(2) 171 y
C14B H14B O3B 1_455 0.93 2.59 3.5204(19) 176 y
C15A H15A O2A 4_576 0.93 2.47 3.2626(19) 143 y
C17B H17B O3B 1_455 0.93 2.58 3.474(2) 161 y
C20A H20A O4A 3_666 0.93 2.50 3.159(2) 128 y
C20B H20B O4B 4_475 0.93 2.38 3.185(2) 144 y
C21A H21C O2A 4_576 0.96 2.29 3.162(2) 150 y
C21B H21D O2B 3_675 0.96 2.42 3.317(2) 156 y
C9A H9AA Cg3 4_576 0.93 2.70 3.4423(13) 137 y
C11A H11A Cg3 1_555 0.93 2.59 3.3482(13) 139 y
C11B H11B Cg4 2_655 0.93 2.77 3.5457(14) 142 y
C9B H9BA Cg4 3_675 0.93 2.62 3.3442(13) 135 y
C21A H21B Cg2 4_576 0.96 2.82 3.6853(18) 151 y
C21B H21F Cg1 4_574 0.96 2.82 3.7100(19) 155 y

loop_
_geom_torsion_atom_site_label_1
_geom_torsion_atom_site_label_2
_geom_torsion_atom_site_label_3
_geom_torsion_atom_site_label_4
_geom_torsion_site_symmetry_1
_geom_torsion_site_symmetry_2
_geom_torsion_site_symmetry_3
_geom_torsion_site_symmetry_4
_geom_torsion
_geom_torsion_publ_flag
C6A C1A C2A C3A . . . . -1.3(2) ?
C1A C2A C3A C4A . . . . 0.37(19) ?
C1A C2A C3A S1A . . . . -179.50(10) ?
O3A S1A C3A C4A . . . . 3.32(13) ?
O2A S1A C3A C4A . . . . 123.36(12) ?
O4A S1A C3A C4A . . . . -116.73(11) ?
O3A S1A C3A C2A . . . . -176.81(11) ?
O2A S1A C3A C2A . . . . -56.77(12) ?
O4A S1A C3A C2A . . . . 63.14(12) ?
C2A C3A C4A C5A . . . . 0.64(19) ?
S1A C3A C4A C5A . . . . -179.48(10) ?
C3A C4A C5A C6A . . . . -0.67(19) ?
C7A O1A C6A C5A . . . . -16.38(19) ?
C7A O1A C6A C1A . . . . 163.36(13) ?
C4A C5A C6A O1A . . . . 179.42(12) ?
C4A C5A C6A C1A . . . . -0.31(19) ?
C2A C1A C6A O1A . . . . -178.45(12) ?
C2A C1A C6A C5A . . . . 1.3(2) ?
C13A C8A C9A C10A . . . . -0.7(2) ?
C8A C9A C10A C11A . . . . -0.2(2) ?
C8A C9A C10A Cl1A . . . . 178.29(10) ?
C9A C10A C11A C12A . . . . 0.9(2) ?
Cl1A C10A C11A C12A . . . . -177.56(10) ?
C10A C11A C12A C13A . . . . -0.8(2) ?
C11A C12A C13A C8A . . . . -0.09(19) ?
C11A C12A C13A C14A . . . . 179.97(12) ?
C9A C8A C13A C12A . . . . 0.84(19) ?
C9A C8A C13A C14A . . . . -179.22(13) ?
C12A C13A C14A C15A . . . . 172.88(13) ?
C8A C13A C14A C15A . . . . -7.1(2) ?
C13A C14A C15A C16A . . . . 178.86(12) ?
C20A N1A C16A C17A . . . . 1.17(19) ?
C21A N1A C16A C17A . . . . -178.46(12) ?
C20A N1A C16A C15A . . . . -179.14(12) ?
C21A N1A C16A C15A . . . . 1.22(18) ?
C14A C15A C16A N1A . . . . -177.99(13) ?
C14A C15A C16A C17A . . . . 1.7(2) ?
N1A C16A C17A C18A . . . . 0.2(2) ?
C15A C16A C17A C18A . . . . -179.44(13) ?
C16A C17A C18A C19A . . . . -1.2(2) ?
C17A C18A C19A C20A . . . . 0.7(2) ?
C16A N1A C20A C19A . . . . -1.6(2) ?
C21A N1A C20A C19A . . . . 178.03(13) ?
C18A C19A C20A N1A . . . . 0.6(2) ?
C6B C1B C2B C3B . . . . -1.37(19) ?
C1B C2B C3B C4B . . . . 1.88(19) ?
C1B C2B C3B S1B . . . . -177.39(10) ?
O4B S1B C3B C4B . . . . -108.83(11) ?
O2B S1B C3B C4B . . . . 131.27(11) ?
O3B S1B C3B C4B . . . . 11.27(13) ?
O4B S1B C3B C2B . . . . 70.43(12) ?
O2B S1B C3B C2B . . . . -49.47(12) ?
O3B S1B C3B C2B . . . . -169.48(11) ?
C2B C3B C4B C5B . . . . -0.67(19) ?
S1B C3B C4B C5B . . . . 178.59(10) ?
C3B C4B C5B C6B . . . . -1.04(19) ?
C7B O1B C6B C5B . . . . -4.32(19) ?
C7B O1B C6B C1B . . . . 174.76(13) ?
C4B C5B C6B O1B . . . . -179.40(12) ?
C4B C5B C6B C1B . . . . 1.57(19) ?
C2B C1B C6B O1B . . . . -179.49(11) ?
C2B C1B C6B C5B . . . . -0.38(19) ?
C13B C8B C9B C10B . . . . -0.5(2) ?
C8B C9B C10B C11B . . . . 1.0(2) ?
C8B C9B C10B Cl1B . . . . -179.60(11) ?
C9B C10B C11B C12B . . . . -0.4(2) ?
Cl1B C10B C11B C12B . . . . -179.82(10) ?
C10B C11B C12B C13B . . . . -0.6(2) ?
C9B C8B C13B C12B . . . . -0.5(2) ?
C9B C8B C13B C14B . . . . 179.93(13) ?
C11B C12B C13B C8B . . . . 1.10(19) ?
C11B C12B C13B C14B . . . . -179.34(12) ?
C8B C13B C14B C15B . . . . -17.2(2) ?
C12B C13B C14B C15B . . . . 163.30(13) ?
C13B C14B C15B C16B . . . . 178.33(12) ?
C20B N1B C16B C17B . . . . 0.2(2) ?
C21B N1B C16B C17B . . . . -179.88(13) ?
C20B N1B C16B C15B . . . . -179.62(13) ?
C21B N1B C16B C15B . . . . 0.34(19) ?
C14B C15B C16B N1B . . . . -166.95(13) ?
C14B C15B C16B C17B . . . . 13.3(2) ?
N1B C16B C17B C18B . . . . 1.1(2) ?
C15B C16B C17B C18B . . . . -179.12(14) ?
C16B C17B C18B C19B . . . . -1.1(2) ?
C17B C18B C19B C20B . . . . -0.2(2) ?
C18B C19B C20B N1B . . . . 1.5(2) ?
C16B N1B C20B C19B . . . . -1.5(2) ?
C21B N1B C20B C19B . . . . 178.56(15) ?
